data_7206802
loop_
_publ_author_name
'Bhattacharya, Suman'
'Saha, Binoy K.'

_publ_section_title
;
 Inclusion of a chiral guest in a centrosymmetric organic host lattice
;
_journal_issue 23
_journal_name_full CrystEngComm
_journal_page_first 6941
_journal_paper_doi 10.1039/c1ce05600j
_journal_volume 13
_journal_year 2011
_chemical_formula_moiety '2 C15 H18 O6, 2 C10 H8 N2, 2 C5 H12 O'
_chemical_formula_sum 'C60 H76 N4 O14'
_chemical_formula_weight 1077.25
_chemical_name_common
;
2,4,6-triethyl-1,3,5-benzenetricarboxylic acid, 4,4'-
bipyridine, (S)2-methyl-1-butanol
;
_chemical_name_systematic
;
2,4,6-triethyl-1,3,5-benzenetricarboxylic acid,
4,4'-bipyridine, (S)2-methyl-1-butanol
;
_space_group_IT_number 1
_symmetry_cell_setting triclinic
_symmetry_space_group_name_Hall 'P 1'
_symmetry_space_group_name_H-M 'P 1'
_atom_sites_solution_hydrogens geom
_atom_sites_solution_primary direct
_atom_sites_solution_secondary difmap
_audit_creation_method SHELXL-97
_cell_angle_alpha 83.674(2)
_cell_angle_beta 76.620(2)
_cell_angle_gamma 79.597(2)
_cell_formula_units_Z 1
_cell_length_a 8.9857(2)
_cell_length_b 9.4136(2)
_cell_length_c 17.9866(4)
_cell_measurement_reflns_used 21592
_cell_measurement_temperature 298(2)
_cell_measurement_theta_max 29.2881
_cell_measurement_theta_min 2.8450
_cell_volume 1452.09(6)
_computing_cell_refinement
;
CrysAlisPro, Oxford Diffraction Ltd.,
Version 1.171.33.55 (release 05-01-2010 CrysAlis171 .NET)
(compiled Jan 5 2010,16:28:46)
;
_computing_data_collection
;
CrysAlisPro, Oxford Diffraction Ltd.,
Version 1.171.33.55 (release 05-01-2010 CrysAlis171 .NET)
(compiled Jan 5 2010,16:28:46)
;
_computing_data_reduction
;
CrysAlisPro, Oxford Diffraction Ltd.,
Version 1.171.33.55 (release 05-01-2010 CrysAlis171 .NET)
(compiled Jan 5 2010,16:28:46)
;
_computing_structure_refinement 'SHELXL-97 (Sheldrick, 1997)'
_computing_structure_solution 'SHELXS-97 (Sheldrick, 1997)'
_diffrn_ambient_temperature 298(2)
_diffrn_measured_fraction_theta_full 0.998
_diffrn_measured_fraction_theta_max 0.926
_diffrn_measurement_device_type 'Xcalibur, Eos'
_diffrn_measurement_method '\w scans'
_diffrn_radiation_monochromator graphite
_diffrn_radiation_source 'fine-focus sealed tube'
_diffrn_radiation_type MoK\a
_diffrn_radiation_wavelength 0.71073
_diffrn_reflns_av_R_equivalents 0.0377
_diffrn_reflns_av_sigmaI/netI 0.0406
_diffrn_reflns_limit_h_max 12
_diffrn_reflns_limit_h_min -12
_diffrn_reflns_limit_k_max 12
_diffrn_reflns_limit_k_min -12
_diffrn_reflns_limit_l_max 24
_diffrn_reflns_limit_l_min -24
_diffrn_reflns_number 51666
_diffrn_reflns_theta_full 25.00
_diffrn_reflns_theta_max 29.35
_diffrn_reflns_theta_min 2.85
_exptl_absorpt_coefficient_mu 0.088
_exptl_absorpt_correction_T_max 0.9870
_exptl_absorpt_correction_T_min 0.9658
_exptl_absorpt_correction_type multi-scan
_exptl_absorpt_process_details
;
CrysAlisPro, Oxford Diffraction Ltd.,
Version 1.171.33.55 (release 05-01-2010 CrysAlis171 .NET)
(compiled Jan 5 2010,16:28:46)
Empirical absorption correction using spherical harmonics,
implemented in SCALE3 ABSPACK scaling algorithm.
;
_exptl_crystal_colour colorless
_exptl_crystal_density_diffrn 1.232
_exptl_crystal_density_method 'not measured'
_exptl_crystal_description plate
_exptl_crystal_F_000 576
_exptl_crystal_size_max 0.40
_exptl_crystal_size_mid 0.25
_exptl_crystal_size_min 0.15
_platon_squeeze_details
;
;
_refine_diff_density_max 0.275
_refine_diff_density_min -0.190
_refine_diff_density_rms 0.051
_refine_ls_abs_structure_details 'Flack H D (1983), Acta Cryst. A39, 876-881'
_refine_ls_abs_structure_Flack 0.2(11)
_refine_ls_extinction_method none
_refine_ls_goodness_of_fit_ref 0.903
_refine_ls_hydrogen_treatment mixed
_refine_ls_matrix_type full
_refine_ls_number_parameters 615
_refine_ls_number_reflns 14074
_refine_ls_number_restraints 12
_refine_ls_restrained_S_all 0.903
_refine_ls_R_factor_all 0.0727
_refine_ls_R_factor_gt 0.0483
_refine_ls_shift/su_max 0.002
_refine_ls_shift/su_mean 0.000
_refine_ls_structure_factor_coef Fsqd
_refine_ls_weighting_details 'calc w=1/[\s^2^(Fo^2^)+(0.0987P)^2^+0.0000P] where P=(Fo^2^+2Fc^2^)/3'
_refine_ls_weighting_scheme calc
_refine_ls_wR_factor_gt 0.1363
_refine_ls_wR_factor_ref 0.1451
_reflns_number_gt 8854
_reflns_number_total 14074
_reflns_threshold_expression >2sigma(I)
_cod_data_source_file c1ce05600j.txt
_cod_data_source_block bks257-cg-p1
_cod_original_sg_symbol_H-M P1
_cod_database_code 7206802

loop_
_symmetry_equiv_pos_as_xyz
'x, y, z'

loop_
_atom_site_label
_atom_site_type_symbol
_atom_site_fract_x
_atom_site_fract_y
_atom_site_fract_z
_atom_site_U_iso_or_equiv
_atom_site_adp_type
_atom_site_occupancy
_atom_site_symmetry_multiplicity
_atom_site_calc_flag
_atom_site_refinement_flags
C10 C 0.4711(4) 0.6038(4) 0.1436(2) 0.0425(9) Uani 1 1 d .
H10A H 0.5024 0.5711 0.0922 0.051 Uiso 1 1 calc R
H10B H 0.3839 0.6817 0.1446 0.051 Uiso 1 1 calc R
C11 C 0.4204(5) 0.4799(4) 0.1992(3) 0.0695(14) Uani 1 1 d .
H11A H 0.3373 0.4463 0.1845 0.104 Uiso 1 1 calc R
H11B H 0.3856 0.5126 0.2499 0.104 Uiso 1 1 calc R
H11C H 0.5061 0.4023 0.1982 0.104 Uiso 1 1 calc R
N2 N 0.8275(5) 0.1605(4) 0.0089(2) 0.0644(10) Uani 1 1 d .
C23 C 0.8573(5) -0.0298(4) -0.1028(2) 0.0520(11) Uani 1 1 d .
C24 C 0.8262(6) -0.0704(4) -0.0266(3) 0.0701(14) Uani 1 1 d .
H24 H 0.8169 -0.1664 -0.0109 0.084 Uiso 1 1 calc R
C25 C 0.8089(7) 0.0225(5) 0.0257(2) 0.0830(16) Uani 1 1 d .
H25 H 0.7824 -0.0101 0.0770 0.100 Uiso 1 1 calc R
C22 C 0.8627(7) 0.1128(4) -0.1218(2) 0.0871(18) Uani 1 1 d .
H22 H 0.8727 0.1501 -0.1725 0.104 Uiso 1 1 calc R
C21 C 0.8525(8) 0.2050(5) -0.0617(3) 0.098(2) Uani 1 1 d .
H21 H 0.8647 0.3012 -0.0749 0.117 Uiso 1 1 calc R
C6 C 0.7014(3) 0.8218(3) 0.23149(18) 0.0284(7) Uani 1 1 d .
C1X C -0.8446(3) 2.0641(3) 0.52476(17) 0.0275(7) Uani 1 1 d .
O2 O 0.3228(3) 0.7877(3) 0.28651(14) 0.0466(7) Uani 1 1 d .
C6X C -0.9675(4) 2.0175(3) 0.50331(18) 0.0305(7) Uani 1 1 d .
C4 C 0.8832(3) 0.6438(4) 0.15318(19) 0.0336(8) Uani 1 1 d .
C2X C -0.8736(4) 2.1779(3) 0.5729(2) 0.0322(7) Uani 1 1 d .
C3 C 0.7620(4) 0.5991(3) 0.1320(2) 0.0353(8) Uani 1 1 d .
C2 C 0.6040(3) 0.6614(3) 0.16212(19) 0.0294(7) Uani 1 1 d .
C1 C 0.5806(3) 0.7739(3) 0.20964(18) 0.0319(8) Uani 1 1 d .
C3X C -1.0228(4) 2.2425(3) 0.59974(17) 0.0280(7) Uani 1 1 d .
C5X C -1.1191(4) 2.0852(3) 0.53060(17) 0.0291(7) Uani 1 1 d .
O1 O 0.3862(3) 0.9738(3) 0.20623(17) 0.0568(8) Uani 1 1 d .
C4X C -1.1513(4) 2.1981(3) 0.58190(18) 0.0326(7) Uani 1 1 d .
O1X O -0.6515(3) 1.8600(2) 0.52784(15) 0.0502(7) Uani 1 1 d D
O2X O -0.5890(3) 2.0485(3) 0.44699(14) 0.0444(6) Uani 1 1 d .
C7X C -0.6799(4) 1.9876(3) 0.49559(19) 0.0342(8) Uani 1 1 d D
C5 C 0.8524(3) 0.7531(3) 0.20097(19) 0.0328(8) Uani 1 1 d .
O4 O 0.7981(4) 0.3513(3) 0.10859(15) 0.0580(8) Uani 1 1 d D
O4X O -1.0635(4) 2.4890(3) 0.62427(15) 0.0564(8) Uani 1 1 d D
C8X C -1.0558(4) 2.3589(3) 0.6568(2) 0.0396(9) Uani 1 1 d .
C7 C 0.4162(4) 0.8488(3) 0.2368(2) 0.0340(8) Uani 1 1 d .
N1 N 0.1623(3) 1.1627(3) 0.2694(2) 0.0454(8) Uani 1 1 d D
C9X C -1.2521(4) 2.0320(4) 0.5133(2) 0.0434(9) Uani 1 1 d .
C8 C 0.7912(4) 0.4836(4) 0.0777(2) 0.0349(8) Uani 1 1 d D
O5 O 1.0449(3) 0.7300(3) 0.27485(18) 0.0596(7) Uani 1 1 d D
C14X C -0.9357(4) 1.8967(4) 0.4484(2) 0.0403(9) Uani 1 1 d .
H14C H -1.0155 1.9140 0.4187 0.048 Uiso 1 1 calc R
H14D H -0.8373 1.9026 0.4129 0.048 Uiso 1 1 calc R
C18X C -0.1953(4) 1.4698(3) 0.3874(2) 0.0356(8) Uani 1 1 d .
N1X N -0.4253(3) 1.6740(3) 0.46460(19) 0.0456(8) Uani 1 1 d .
C18 C -0.0689(3) 1.3647(3) 0.3447(2) 0.0318(7) Uani 1 1 d .
C9 C 0.9876(3) 0.8079(4) 0.22041(19) 0.0343(8) Uani 1 1 d D
O5X O -1.3066(3) 2.1046(3) 0.45565(16) 0.0551(7) Uani 1 1 d D
C10X C -0.7384(4) 2.2355(4) 0.5903(2) 0.0470(10) Uani 1 1 d .
H10C H -0.6498 2.1586 0.5874 0.056 Uiso 1 1 calc R
H10D H -0.7667 2.2673 0.6419 0.056 Uiso 1 1 calc R
C14 C 0.6707(4) 0.9375(4) 0.2859(2) 0.0399(8) Uani 1 1 d .
H14A H 0.7500 0.9192 0.3159 0.048 Uiso 1 1 calc R
H14B H 0.5718 0.9322 0.3210 0.048 Uiso 1 1 calc R
C16X C -0.4371(4) 1.6279(4) 0.3981(2) 0.0566(11) Uani 1 1 d .
H16X H -0.5239 1.6651 0.3781 0.068 Uiso 1 1 calc R
C19 C -0.0789(4) 1.3165(4) 0.2779(2) 0.0491(10) Uani 1 1 d .
H19 H -0.1666 1.3508 0.2580 0.059 Uiso 1 1 calc R
O3X O -1.0714(4) 2.3290(3) 0.72429(15) 0.0692(10) Uani 1 1 d .
O3 O 0.8074(4) 0.5127(3) 0.01018(17) 0.0771(10) Uani 1 1 d .
C12X C -1.3134(4) 2.2622(4) 0.6143(2) 0.0451(9) Uani 1 1 d .
H12C H -1.3155 2.3626 0.6228 0.054 Uiso 1 1 calc R
H12D H -1.3747 2.2614 0.5766 0.054 Uiso 1 1 calc R
O6X O -1.3097(4) 1.9312(3) 0.54945(18) 0.0703(9) Uani 1 1 d .
C12 C 1.0508(4) 0.5712(4) 0.1212(2) 0.0482(10) Uani 1 1 d .
H12A H 1.0505 0.4719 0.1116 0.058 Uiso 1 1 calc R
H12B H 1.1123 0.5695 0.1591 0.058 Uiso 1 1 calc R
C19X C -0.1875(4) 1.5187(4) 0.4573(2) 0.0458(10) Uani 1 1 d .
H19X H -0.1048 1.4810 0.4803 0.055 Uiso 1 1 calc R
C13X C -1.3850(5) 2.1926(6) 0.6838(3) 0.0859(16) Uani 1 1 d .
H13D H -1.4882 2.2431 0.7009 0.129 Uiso 1 1 calc R
H13E H -1.3260 2.1930 0.7220 0.129 Uiso 1 1 calc R
H13F H -1.3894 2.0945 0.6757 0.129 Uiso 1 1 calc R
C20 C 0.0341(5) 1.2210(4) 0.2398(2) 0.0516(10) Uani 1 1 d .
H20 H 0.0261 1.1937 0.1929 0.062 Uiso 1 1 calc R
O6 O 1.0358(3) 0.9110(3) 0.1871(2) 0.0730(9) Uani 1 1 d .
N2X N 0.9082(5) -0.3211(4) -0.27712(19) 0.0649(11) Uani 1 1 d .
C20X C -0.3064(5) 1.6252(4) 0.4919(3) 0.0544(11) Uani 1 1 d .
H20X H -0.2975 1.6613 0.5365 0.065 Uiso 1 1 calc R
C17 C 0.0625(5) 1.3167(5) 0.3724(2) 0.0606(12) Uani 1 1 d .
H17 H 0.0770 1.3519 0.4161 0.073 Uiso 1 1 calc R
C21X C 0.8909(7) -0.3665(5) -0.2017(3) 0.0821(16) Uani 1 1 d .
H21X H 0.8947 -0.4650 -0.1879 0.098 Uiso 1 1 calc R
C23X C 0.8760(5) -0.1320(4) -0.1632(2) 0.0538(11) Uani 1 1 d .
C15 C 0.6678(4) 1.0911(4) 0.2469(2) 0.0580(11) Uani 1 1 d .
H15A H 0.6471 1.1598 0.2852 0.087 Uiso 1 1 calc R
H15B H 0.5880 1.1111 0.2180 0.087 Uiso 1 1 calc R
H15C H 0.7663 1.0984 0.2132 0.087 Uiso 1 1 calc R
C15X C -0.9307(5) 1.7465(4) 0.4859(3) 0.0659(13) Uani 1 1 d .
H15D H -0.9108 1.6783 0.4474 0.099 Uiso 1 1 calc R
H15E H -1.0283 1.7381 0.5202 0.099 Uiso 1 1 calc R
H15F H -0.8497 1.7265 0.5140 0.099 Uiso 1 1 calc R
C22X C 0.8690(8) -0.2774(5) -0.1472(3) 0.095(2) Uani 1 1 d .
H22X H 0.8482 -0.3138 -0.0963 0.114 Uiso 1 1 calc R
C17X C -0.3288(4) 1.5314(4) 0.3609(2) 0.0463(9) Uani 1 1 d .
H17X H -0.3415 1.5032 0.3151 0.056 Uiso 1 1 calc R
C16 C 0.1770(4) 1.2096(4) 0.3310(2) 0.0535(11) Uani 1 1 d .
H16 H 0.2655 1.1729 0.3498 0.064 Uiso 1 1 calc R
C11X C -0.6938(5) 2.3637(4) 0.5327(3) 0.0675(13) Uani 1 1 d .
H11D H -0.6080 2.3978 0.5444 0.101 Uiso 1 1 calc R
H11E H -0.7807 2.4406 0.5363 0.101 Uiso 1 1 calc R
H11F H -0.6651 2.3320 0.4816 0.101 Uiso 1 1 calc R
C24X C 0.8983(7) -0.0820(4) -0.2397(2) 0.0781(16) Uani 1 1 d .
H24X H 0.9073 0.0142 -0.2551 0.094 Uiso 1 1 calc R
C13 C 1.1270(5) 0.6535(5) 0.0448(2) 0.0733(14) Uani 1 1 d .
H13A H 1.2320 0.6072 0.0275 0.110 Uiso 1 1 calc R
H13B H 1.1261 0.7522 0.0539 0.110 Uiso 1 1 calc R
H13C H 1.0693 0.6511 0.0063 0.110 Uiso 1 1 calc R
C25X C 0.9067(7) -0.1851(5) -0.2941(2) 0.0775(15) Uani 1 1 d .
H25X H 0.9114 -0.1512 -0.3451 0.093 Uiso 1 1 calc R
H5 H 1.1294 0.7512 0.2806 0.116 Uiso 0.17(7) 1 d PD
H4X H -1.076(6) 2.547(3) 0.6605(15) 0.103(11) Uiso 1 1 d D
H4 H 0.815(9) 0.290(2) 0.0743(15) 0.154 Uiso 1 1 d D
H5X H -1.3930(14) 2.0763(17) 0.4530(9) 0.018(4) Uiso 1 1 d D
H1X H -0.582(3) 1.803(2) 0.4984(13) 0.095(10) Uiso 1 1 d D
H1 H 0.232(2) 1.0926(17) 0.2432(10) 0.037(5) Uiso 1 1 d D

loop_
_atom_site_aniso_label
_atom_site_aniso_U_11
_atom_site_aniso_U_22
_atom_site_aniso_U_33
_atom_site_aniso_U_23
_atom_site_aniso_U_13
_atom_site_aniso_U_12
C10 0.0320(18) 0.043(2) 0.061(2) -0.0140(17) -0.0237(17) -0.0044(15)
C11 0.044(2) 0.042(2) 0.132(4) -0.001(2) -0.040(2) -0.0066(17)
N2 0.102(3) 0.0425(19) 0.048(2) -0.0227(16) -0.016(2) 0.0004(19)
C23 0.074(3) 0.0350(19) 0.047(2) -0.0180(17) -0.007(2) -0.0069(18)
C24 0.127(4) 0.0313(19) 0.050(3) -0.0024(17) -0.016(2) -0.012(2)
C25 0.165(5) 0.045(2) 0.038(2) -0.0051(18) -0.014(3) -0.024(3)
C22 0.194(6) 0.033(2) 0.040(2) -0.0113(17) -0.034(3) -0.017(3)
C21 0.200(6) 0.052(2) 0.046(3) -0.029(2) -0.006(3) -0.046(3)
C6 0.0182(13) 0.0319(16) 0.0351(17) -0.0049(13) -0.0052(12) -0.0028(12)
C1X 0.0207(15) 0.0307(16) 0.0305(17) -0.0059(13) -0.0072(13) 0.0014(12)
O2 0.0252(12) 0.0659(17) 0.0480(16) -0.0108(14) -0.0049(11) -0.0057(12)
C6X 0.0348(17) 0.0228(15) 0.0340(17) -0.0134(13) -0.0066(14) 0.0008(12)
C4 0.0121(12) 0.0454(18) 0.0390(18) -0.0111(14) 0.0000(12) 0.0044(12)
C2X 0.0363(18) 0.0244(16) 0.0399(18) -0.0090(14) -0.0150(15) -0.0027(13)
C3 0.0306(16) 0.0324(18) 0.0407(19) -0.0124(15) -0.0042(14) 0.0027(13)
C2 0.0187(14) 0.0334(17) 0.0353(17) -0.0075(14) -0.0070(12) 0.0024(12)
C1 0.0278(17) 0.0276(16) 0.039(2) -0.0098(14) -0.0054(15) 0.0004(13)
C3X 0.0328(16) 0.0249(16) 0.0284(16) -0.0068(12) -0.0103(13) -0.0027(12)
C5X 0.0292(16) 0.0292(16) 0.0279(16) -0.0075(13) -0.0051(13) -0.0005(13)
O1 0.0368(15) 0.0451(16) 0.080(2) -0.0040(15) -0.0056(14) 0.0075(12)
C4X 0.0436(18) 0.0181(13) 0.0381(18) -0.0099(12) -0.0119(15) -0.0011(12)
O1X 0.0389(14) 0.0343(14) 0.0688(19) -0.0100(13) -0.0071(13) 0.0143(11)
O2X 0.0279(12) 0.0563(16) 0.0465(15) -0.0060(13) -0.0061(12) -0.0012(11)
C7X 0.0269(17) 0.0385(19) 0.0371(19) -0.0186(15) -0.0082(15) 0.0060(14)
C5 0.0196(15) 0.0308(17) 0.050(2) -0.0110(15) -0.0082(14) -0.0043(13)
O4 0.101(2) 0.0329(14) 0.0449(16) -0.0142(12) -0.0269(16) -0.0023(14)
O4X 0.097(2) 0.0288(13) 0.0454(16) -0.0157(11) -0.0228(16) 0.0036(13)
C8X 0.045(2) 0.0272(17) 0.047(2) -0.0177(15) -0.0072(17) -0.0041(14)
C7 0.0244(16) 0.0371(19) 0.044(2) -0.0128(15) -0.0115(15) -0.0036(14)
N1 0.0397(18) 0.0306(16) 0.061(2) -0.0098(15) -0.0080(15) 0.0079(13)
C9X 0.0430(19) 0.0315(18) 0.051(2) -0.0147(16) -0.0087(17) 0.0110(15)
C8 0.0311(17) 0.0419(19) 0.0320(18) -0.0122(15) -0.0107(14) 0.0039(14)
O5 0.0518(16) 0.0677(18) 0.0697(18) 0.0066(15) -0.0294(14) -0.0228(14)
C14X 0.0377(19) 0.0429(19) 0.0427(19) -0.0282(16) -0.0086(16) 0.0028(15)
C18X 0.0389(18) 0.0271(16) 0.043(2) -0.0004(14) -0.0126(15) -0.0075(13)
N1X 0.0390(18) 0.0310(16) 0.061(2) -0.0049(15) -0.0037(15) 0.0011(13)
C18 0.0229(15) 0.0218(14) 0.045(2) -0.0002(13) -0.0061(14) 0.0077(12)
C9 0.0164(13) 0.048(2) 0.044(2) -0.0164(16) -0.0052(13) -0.0130(13)
O5X 0.0365(14) 0.0830(19) 0.0532(15) -0.0052(14) -0.0186(12) -0.0171(13)
C10X 0.037(2) 0.045(2) 0.066(3) -0.0302(19) -0.0195(18) 0.0040(16)
C14 0.0302(18) 0.0408(19) 0.050(2) -0.0162(16) -0.0042(16) -0.0074(14)
C16X 0.047(2) 0.072(3) 0.047(2) -0.001(2) -0.0172(18) 0.007(2)
C19 0.038(2) 0.043(2) 0.074(3) -0.027(2) -0.025(2) 0.0044(17)
O3X 0.135(3) 0.0387(15) 0.0346(16) -0.0066(12) -0.0184(17) -0.0121(16)
O3 0.127(3) 0.0586(19) 0.0417(17) -0.0185(14) -0.0051(17) -0.0125(18)
C12X 0.0357(19) 0.044(2) 0.056(2) -0.0193(17) -0.0107(17) 0.0024(15)
O6X 0.071(2) 0.072(2) 0.079(2) 0.0204(16) -0.0299(16) -0.0394(16)
C12 0.0217(17) 0.056(2) 0.063(2) -0.0302(19) -0.0005(16) 0.0082(15)
C19X 0.040(2) 0.0361(19) 0.063(3) -0.0115(18) -0.0236(19) 0.0100(16)
C13X 0.050(3) 0.093(3) 0.105(4) -0.021(3) 0.000(3) 0.000(2)
C20 0.053(2) 0.047(2) 0.060(2) -0.0165(17) -0.0257(18) 0.0041(17)
O6 0.0528(17) 0.0540(17) 0.128(3) -0.0019(17) -0.0399(17) -0.0267(14)
N2X 0.110(3) 0.0427(19) 0.046(2) -0.0169(16) -0.024(2) -0.007(2)
C20X 0.043(2) 0.0385(19) 0.082(3) -0.0337(19) -0.0137(19) 0.0095(16)
C17 0.051(2) 0.076(3) 0.045(2) -0.017(2) -0.0129(18) 0.026(2)
C21X 0.154(5) 0.040(2) 0.058(3) -0.0023(19) -0.029(3) -0.022(3)
C23X 0.091(3) 0.041(2) 0.0314(19) -0.0090(16) -0.020(2) -0.003(2)
C15 0.050(2) 0.052(2) 0.076(3) -0.025(2) -0.020(2) 0.0012(18)
C15X 0.079(3) 0.0287(18) 0.091(3) -0.0261(19) -0.007(2) -0.0145(18)
C22X 0.182(6) 0.063(3) 0.042(3) -0.009(2) 0.002(3) -0.059(3)
C17X 0.0381(19) 0.0509(19) 0.051(2) -0.0081(17) -0.0235(17) 0.0101(15)
C16 0.0293(18) 0.053(2) 0.066(3) -0.005(2) -0.0118(17) 0.0256(17)
C11X 0.049(2) 0.057(3) 0.105(4) -0.007(2) -0.019(2) -0.0246(19)
C24X 0.160(5) 0.036(2) 0.033(2) -0.0164(16) -0.020(2) 0.004(2)
C13 0.039(2) 0.102(3) 0.065(3) -0.019(2) 0.0277(19) -0.015(2)
C25X 0.147(4) 0.047(2) 0.038(2) -0.0182(18) -0.033(2) 0.011(2)

loop_
_atom_type_symbol
_atom_type_description
_atom_type_scat_dispersion_real
_atom_type_scat_dispersion_imag
_atom_type_scat_source
C C 0.0033 0.0016 'International Tables Vol C Tables 4.2.6.8 and 6.1.1.4'
H H 0.0000 0.0000 'International Tables Vol C Tables 4.2.6.8 and 6.1.1.4'
N N 0.0061 0.0033 'International Tables Vol C Tables 4.2.6.8 and 6.1.1.4'
O O 0.0106 0.0060 'International Tables Vol C Tables 4.2.6.8 and 6.1.1.4'

loop_
_geom_angle_atom_site_label_1
_geom_angle_atom_site_label_2
_geom_angle_atom_site_label_3
_geom_angle
C2 C10 C11 112.7(3)
C21 N2 C25 117.0(4)
C22 C23 C24 116.1(4)
C22 C23 C23X 120.7(3)
C24 C23 C23X 123.1(3)
C25 C24 C23 122.0(4)
C24 C25 N2 123.4(4)
C23 C22 C21 118.3(4)
N2 C21 C22 122.7(4)
C1 C6 C5 116.6(3)
C1 C6 C14 121.4(3)
C5 C6 C14 122.0(3)
C2X C1X C6X 120.4(3)
C2X C1X C7X 120.8(3)
C6X C1X C7X 118.9(3)
C5X C6X C1X 119.4(3)
C5X C6X C14X 120.1(3)
C1X C6X C14X 120.5(3)
C5 C4 C3 119.2(3)
C5 C4 C12 121.3(3)
C3 C4 C12 119.4(3)
C3X C2X C1X 119.7(3)
C3X C2X C10X 120.4(3)
C1X C2X C10X 119.7(3)
C4 C3 C2 121.1(3)
C4 C3 C8 120.8(3)
C2 C3 C8 118.1(3)
C1 C2 C3 116.8(3)
C1 C2 C10 122.4(3)
C3 C2 C10 120.8(3)
C2 C1 C6 123.1(3)
C2 C1 C7 117.6(3)
C6 C1 C7 119.3(3)
C2X C3X C4X 122.6(3)
C2X C3X C8X 119.8(3)
C4X C3X C8X 117.4(3)
C6X C5X C4X 121.0(3)
C6X C5X C9X 120.7(3)
C4X C5X C9X 118.1(3)
C3X C4X C5X 116.9(3)
C3X C4X C12X 122.8(3)
C5X C4X C12X 120.3(3)
O2X C7X O1X 126.3(3)
O2X C7X C1X 120.4(3)
O1X C7X C1X 113.3(3)
C4 C5 C6 123.1(3)
C4 C5 C9 118.9(3)
C6 C5 C9 118.0(3)
O3X C8X O4X 125.1(3)
O3X C8X C3X 121.9(3)
O4X C8X C3X 113.0(3)
O2 C7 O1 124.8(3)
O2 C7 C1 120.6(3)
O1 C7 C1 114.6(3)
C16 N1 C20 118.8(3)
O6X C9X O5X 121.6(4)
O6X C9X C5X 123.6(3)
O5X C9X C5X 114.7(3)
O3 C8 O4 123.1(3)
O3 C8 C3 121.1(3)
O4 C8 C3 115.8(3)
C15X C14X C6X 115.2(3)
C17X C18X C19X 114.3(3)
C17X C18X C18 123.4(2)
C19X C18X C18 122.2(2)
C20X N1X C16X 119.6(3)
C19 C18 C17 118.7(3)
C19 C18 C18X 121.7(2)
C17 C18 C18X 119.6(2)
O6 C9 O5 124.1(3)
O6 C9 C5 121.5(3)
O5 C9 C5 114.4(3)
C2X C10X C11X 110.8(3)
C6 C14 C15 113.9(3)
C17X C16X N1X 121.7(3)
C20 C19 C18 121.7(3)
C13X C12X C4X 115.6(3)
C4 C12 C13 111.8(3)
C20X C19X C18X 119.1(3)
C19 C20 N1 120.7(4)
C25X N2X C21X 116.7(4)
N1X C20X C19X 122.6(4)
C18 C17 C16 117.1(4)
C22X C21X N2X 123.1(4)
C22X C23X C24X 116.5(4)
C22X C23X C23 123.2(3)
C24X C23X C23 120.2(3)
C21X C22X C23X 122.0(4)
C16X C17X C18X 122.6(4)
N1 C16 C17 122.7(3)
C23X C24X C25X 117.1(4)
N2X C25X C24X 124.2(4)

loop_
_geom_bond_atom_site_label_1
_geom_bond_atom_site_label_2
_geom_bond_distance
C10 C2 1.512(4)
C10 C11 1.514(6)
N2 C21 1.274(6)
N2 C25 1.333(5)
C23 C22 1.355(5)
C23 C24 1.360(6)
C23 C23X 1.490(2)
C24 C25 1.318(5)
C22 C21 1.436(5)
C6 C1 1.396(4)
C6 C5 1.406(4)
C6 C14 1.490(4)
C1X C2X 1.401(4)
C1X C6X 1.404(4)
C1X C7X 1.524(4)
O2 C7 1.245(4)
C6X C5X 1.396(4)
C6X C14X 1.533(4)
C4 C5 1.362(4)
C4 C3 1.379(4)
C4 C12 1.543(4)
C2X C3X 1.368(4)
C2X C10X 1.523(5)
C3 C2 1.438(4)
C3 C8 1.488(4)
C2 C1 1.390(4)
C1 C7 1.512(4)
C3X C4X 1.410(4)
C3X C8X 1.526(4)
C5X C4X 1.431(4)
C5X C9X 1.482(5)
O1 C7 1.253(4)
C4X C12X 1.481(4)
O1X C7X 1.284(4)
O2X C7X 1.220(4)
C5 C9 1.525(4)
O4 C8 1.304(4)
O4X C8X 1.296(4)
C8X O3X 1.197(5)
N1 C16 1.280(5)
N1 C20 1.379(5)
C9X O6X 1.216(4)
C9X O5X 1.319(4)
C8 O3 1.196(4)
O5 C9 1.304(4)
C14X C15X 1.496(5)
C18X C17X 1.398(4)
C18X C19X 1.407(5)
C18X C18 1.4882(19)
N1X C20X 1.268(5)
N1X C16X 1.349(5)
C18 C19 1.358(5)
C18 C17 1.370(5)
C9 O6 1.180(4)
C10X C11X 1.548(6)
C14 C15 1.534(5)
C16X C17X 1.316(5)
C19 C20 1.339(5)
C12X C13X 1.416(6)
C12 C13 1.575(6)
C19X C20X 1.406(4)
N2X C25X 1.281(5)
N2X C21X 1.358(6)
C17 C16 1.437(5)
C21X C22X 1.318(6)
C23X C22X 1.376(6)
C23X C24X 1.386(5)
C24X C25X 1.433(5)

loop_
_platon_squeeze_void_nr
_platon_squeeze_void_average_x
_platon_squeeze_void_average_y
_platon_squeeze_void_average_z
_platon_squeeze_void_volume
_platon_squeeze_void_count_electrons
_platon_squeeze_void_content
1 0.368 0.271 -0.134 408 44 ' '
